data_7124980
loop_
_publ_author_name
'Kennedy, Stuart R.'
'Miquelot, Adeline'
'Aguilar, Juan A.'
'Steed, Jonathan W.'

_publ_section_title
;
 Trimeric cyclamers: solution aggregation and high Z' crystals based on
 guest structure and basicity.
;
_journal_issue 79
_journal_name_full 'Chemical communications (Cambridge, England)'
_journal_page_first 11846
_journal_page_last 11849
_journal_paper_doi 10.1039/c6cc06054d
_journal_volume 52
_journal_year 2016
_chemical_formula_sum 'C8 H8 N2 O4'
_chemical_formula_weight 196.16
_space_group_crystal_system monoclinic
_space_group_IT_number 14
_space_group_name_Hall '-P 2ybc'
_space_group_name_H-M_alt 'P 1 21/c 1'
_atom_sites_solution_hydrogens geom
_audit_creation_method SHELXL-2014/7
_audit_update_record
;
2016-07-22 deposited with the CCDC.
2016-09-01 downloaded from the CCDC.
;
_cell_angle_alpha 90
_cell_angle_beta 82.466(8)
_cell_angle_gamma 90
_cell_formula_units_Z 4
_cell_length_a 4.7242(12)
_cell_length_b 12.369(3)
_cell_length_c 13.831(3)
_cell_measurement_reflns_used 6579
_cell_measurement_temperature 173(2)
_cell_measurement_theta_max 23.3
_cell_measurement_theta_min 2.2
_cell_volume 801.2(3)
_computing_structure_refinement 'SHELXL-2014/7 (Sheldrick, 2014)'
_diffrn_ambient_temperature 173(2)
_diffrn_measured_fraction_theta_full 0.996
_diffrn_measured_fraction_theta_max 0.996
_diffrn_measurement_device_type 'Bruker D8 Venture'
_diffrn_radiation_type MoK\a
_diffrn_radiation_wavelength 0.71073
_diffrn_reflns_av_R_equivalents 0.1669
_diffrn_reflns_av_unetI/netI 0.1436
_diffrn_reflns_Laue_measured_fraction_full 0.996
_diffrn_reflns_Laue_measured_fraction_max 0.996
_diffrn_reflns_limit_h_max 5
_diffrn_reflns_limit_h_min -5
_diffrn_reflns_limit_k_max 13
_diffrn_reflns_limit_k_min -13
_diffrn_reflns_limit_l_max 15
_diffrn_reflns_limit_l_min -15
_diffrn_reflns_number 6579
_diffrn_reflns_point_group_measured_fraction_full 0.996
_diffrn_reflns_point_group_measured_fraction_max 0.996
_diffrn_reflns_theta_full 23.309
_diffrn_reflns_theta_max 23.309
_diffrn_reflns_theta_min 2.217
_exptl_absorpt_coefficient_mu 0.133
_exptl_absorpt_correction_T_max 0.7446
_exptl_absorpt_correction_T_min 0.5421
_exptl_absorpt_correction_type multi-scan
_exptl_crystal_colour colourless
_exptl_crystal_density_diffrn 1.626
_exptl_crystal_description plate
_exptl_crystal_F_000 408
_exptl_crystal_size_max 0.099
_exptl_crystal_size_mid 0.077
_exptl_crystal_size_min 0.043
_refine_diff_density_max 0.422
_refine_diff_density_min -0.368
_refine_diff_density_rms 0.096
_refine_ls_extinction_method none
_refine_ls_goodness_of_fit_ref 1.146
_refine_ls_hydrogen_treatment constr
_refine_ls_matrix_type full
_refine_ls_number_parameters 127
_refine_ls_number_reflns 1154
_refine_ls_number_restraints 30
_refine_ls_restrained_S_all 1.140
_refine_ls_R_factor_all 0.1789
_refine_ls_R_factor_gt 0.1138
_refine_ls_shift/su_max 0.000
_refine_ls_shift/su_mean 0.000
_refine_ls_structure_factor_coef Fsqd
_refine_ls_weighting_details 'w=1/[\s^2^(Fo^2^)+(0.0446P)^2^+3.6472P] where P=(Fo^2^+2Fc^2^)/3'
_refine_ls_weighting_scheme calc
_refine_ls_wR_factor_gt 0.1711
_refine_ls_wR_factor_ref 0.1931
_reflns_Friedel_coverage 0.000
_reflns_number_gt 719
_reflns_number_total 1154
_reflns_threshold_expression 'I > 2\s(I)'
_cod_data_source_file c6cc06054d2.cif
_cod_data_source_block USA
_cod_original_sg_symbol_H-M 'P 21/c'
_cod_database_code 7124980
_shelx_shelxl_version_number 2014/7
_shelx_space_group_comment
;
The symmetry employed for this shelxl refinement is uniquely defined
by the following loop, which should always be used as a source of
symmetry information in preference to the above space-group names.
They are only intended as comments.
;
_shelx_estimated_absorpt_t_min 0.987
_shelx_estimated_absorpt_t_max 0.994

loop_
_space_group_symop_operation_xyz
'x, y, z'
'-x, y+1/2, -z+1/2'
'-x, -y, -z'
'x, -y-1/2, z-1/2'

loop_
_atom_site_label
_atom_site_type_symbol
_atom_site_fract_x
_atom_site_fract_y
_atom_site_fract_z
_atom_site_U_iso_or_equiv
_atom_site_adp_type
_atom_site_occupancy
_atom_site_site_symmetry_order
_atom_site_calc_flag
_atom_site_refinement_flags_posn
_atom_site_refinement_flags_adp
O1 O 1.5028(10) 0.6393(3) 0.0219(3) 0.0128(13) Uani 1 1 d . .
N1 N 1.0708(12) 0.7076(5) 0.0817(4) 0.0160(16) Uani 1 1 d . .
H1A H 1.1136 0.7713 0.0556 0.019 Uiso 1 1 calc R U
H1B H 0.9024 0.6967 0.1158 0.019 Uiso 1 1 calc R U
O2 O 0.2709(10) 0.4046(4) 0.3837(3) 0.0190(14) Uani 1 1 d . .
H2 H 0.2207 0.4545 0.4235 0.023 Uiso 1 1 calc R U
C2 C 1.2612(16) 0.6274(6) 0.0697(5) 0.0100(18) Uani 1 1 d . U
O3 O 0.2872(10) 0.5987(4) 0.4609(3) 0.0167(13) Uani 1 1 d . .
N3 N 1.1905(12) 0.5297(4) 0.1119(4) 0.0117(15) Uani 1 1 d . U
H3 H 1.3068 0.4761 0.0926 0.014 Uiso 1 1 calc R U
O4 O 0.6529(10) 0.7074(4) 0.4061(3) 0.0186(14) Uani 1 1 d . .
H4 H 0.5761 0.7469 0.4516 0.022 Uiso 1 1 calc R U
C4 C 0.9568(15) 0.5026(6) 0.1821(5) 0.0130(18) Uani 1 1 d . .
C5 C 0.8359(16) 0.3979(6) 0.1793(5) 0.0153(19) Uani 1 1 d . .
H5 H 0.9092 0.3483 0.1298 0.018 Uiso 1 1 calc R U
C6 C 0.6120(16) 0.3677(6) 0.2484(5) 0.0145(18) Uani 1 1 d . U
H6 H 0.5353 0.2968 0.2469 0.017 Uiso 1 1 calc R U
C7 C 0.4997(15) 0.4386(5) 0.3188(5) 0.0091(17) Uani 1 1 d . U
C8 C 0.6179(15) 0.5412(6) 0.3263(5) 0.0107(18) Uani 1 1 d . .
C9 C 0.8525(16) 0.5714(6) 0.2575(5) 0.0142(19) Uani 1 1 d . .
H9 H 0.9400 0.6399 0.2630 0.017 Uiso 1 1 calc R U
C10 C 0.5039(16) 0.6172(6) 0.4033(5) 0.0112(18) Uani 1 1 d . U

loop_
_atom_site_aniso_label
_atom_site_aniso_U_11
_atom_site_aniso_U_22
_atom_site_aniso_U_33
_atom_site_aniso_U_23
_atom_site_aniso_U_13
_atom_site_aniso_U_12
O1 0.007(3) 0.008(3) 0.022(3) 0.006(2) 0.004(2) 0.000(2)
N1 0.012(4) 0.008(3) 0.025(4) 0.003(3) 0.008(3) 0.008(3)
O2 0.020(3) 0.015(3) 0.021(3) -0.003(2) 0.003(3) -0.006(3)
C2 0.015(3) 0.007(3) 0.009(3) -0.001(3) -0.004(3) 0.001(3)
O3 0.017(3) 0.011(3) 0.020(3) 0.001(2) 0.005(3) 0.003(2)
N3 0.011(3) 0.006(3) 0.017(3) 0.002(2) 0.005(2) 0.007(2)
O4 0.022(3) 0.009(3) 0.024(3) -0.001(2) 0.001(2) -0.004(3)
C4 0.014(4) 0.006(4) 0.020(5) 0.003(3) -0.007(4) 0.003(3)
C5 0.016(5) 0.009(4) 0.022(5) -0.005(4) -0.008(4) 0.007(4)
C6 0.017(3) 0.010(3) 0.017(3) -0.003(3) -0.005(3) 0.002(3)
C7 0.009(3) 0.010(3) 0.009(3) 0.004(3) -0.005(3) 0.000(3)
C8 0.018(4) 0.008(4) 0.006(4) 0.004(3) -0.003(3) 0.002(3)
C9 0.018(5) 0.008(4) 0.018(5) 0.010(3) -0.007(4) 0.001(4)
C10 0.013(3) 0.007(3) 0.015(3) 0.000(3) -0.004(3) 0.002(3)

loop_
_atom_type_symbol
_atom_type_description
_atom_type_scat_dispersion_real
_atom_type_scat_dispersion_imag
_atom_type_scat_source
C C 0.0033 0.0016 'International Tables Vol C Tables 4.2.6.8 and 6.1.1.4'
H H 0.0000 0.0000 'International Tables Vol C Tables 4.2.6.8 and 6.1.1.4'
N N 0.0061 0.0033 'International Tables Vol C Tables 4.2.6.8 and 6.1.1.4'
O O 0.0106 0.0060 'International Tables Vol C Tables 4.2.6.8 and 6.1.1.4'

loop_
_geom_angle_atom_site_label_1
_geom_angle_atom_site_label_2
_geom_angle_atom_site_label_3
_geom_angle
O1 C2 N1 122.1(6)
O1 C2 N3 119.1(6)
N1 C2 N3 118.8(6)
C2 N3 C4 129.1(6)
C9 C4 N3 122.7(6)
C9 C4 C5 118.5(7)
N3 C4 C5 118.7(7)
C6 C5 C4 120.2(7)
C7 C6 C5 120.7(7)
C6 C7 O2 117.9(6)
C6 C7 C8 121.0(7)
O2 C7 C8 121.1(6)
C7 C8 C9 118.4(6)
C7 C8 C10 121.6(6)
C9 C8 C10 120.0(6)
C4 C9 C8 121.0(7)
O3 C10 O4 122.5(6)
O3 C10 C8 123.0(7)
O4 C10 C8 114.5(6)

loop_
_geom_bond_atom_site_label_1
_geom_bond_atom_site_label_2
_geom_bond_distance
O1 C2 1.250(8)
N1 C2 1.335(8)
O2 C7 1.377(8)
C2 N3 1.363(8)
O3 C10 1.233(8)
N3 C4 1.412(9)
O4 C10 1.323(8)
C4 C9 1.386(10)
C4 C5 1.418(10)
C5 C6 1.381(10)
C6 C7 1.365(9)
C7 C8 1.396(9)
C8 C9 1.413(10)
C8 C10 1.469(9)

loop_
_geom_hbond_atom_site_label_D
_geom_hbond_atom_site_label_H
_geom_hbond_atom_site_label_A
_geom_hbond_distance_DH
_geom_hbond_distance_HA
_geom_hbond_distance_DA
_geom_hbond_angle_DHA
_geom_hbond_site_symmetry_A
N1 H1A O3 0.88 2.17 3.022(7) 164.1 4_675
N1 H1B O1 0.88 2.53 3.030(8) 116.9 1_455
O2 H2 O3 0.84 1.90 2.633(7) 145.8 .
N3 H3 O1 0.88 2.23 3.032(7) 151.0 3_865
O4 H4 O1 0.84 1.72 2.523(6) 159.1 4_476
C6 H6 O4 0.95 2.64 3.281(9) 124.9 2_645
N1 H1A O3 0.88 2.17 3.022(7) 164.1 4_675
N1 H1B O1 0.88 2.53 3.030(8) 116.9 1_455
O2 H2 O3 0.84 1.90 2.633(7) 145.8 .
N3 H3 O1 0.88 2.23 3.032(7) 151.0 3_865
O4 H4 O1 0.84 1.72 2.523(6) 159.1 4_476
C6 H6 O4 0.95 2.64 3.281(9) 124.9 2_645
